data_4502451
loop_
_publ_author_name
'He, Haiyan'
'Collins, David'
'Dai, Fangna'
'Zhao, Xiaoliang'
'Zhang, Guoqing'
'Ma, Huiqing'
'Sun, Daofeng'

_publ_section_title
;
 Construction of Metal&#x2212;Organic Frameworks with 1D Chain, 2D Grid,
 and 3D Porous Framework Based on a Flexible Imidazole Ligand and Rigid
 Benzenedicarboxylates
;
_journal_issue 2
_journal_name_full 'Crystal Growth &amp; Design'
_journal_page_first 895
_journal_paper_doi 10.1021/cg901227h
_journal_volume 10
_journal_year 2010
_chemical_formula_sum 'C200 H196 N32 O34 S0 Zn8'
_chemical_formula_weight 4114.85
_chemical_name_systematic
;
 ?
;
_space_group_IT_number 62
_symmetry_cell_setting orthorhombic
_symmetry_space_group_name_Hall '-P 2ac 2n'
_symmetry_space_group_name_H-M 'P n m a'
_atom_sites_solution_hydrogens geom
_atom_sites_solution_primary direct
_atom_sites_solution_secondary difmap
_audit_creation_method SHELXL-97
_cell_angle_alpha 90.00
_cell_angle_beta 90.00
_cell_angle_gamma 90.00
_cell_formula_units_Z 2
_cell_length_a 18.7077(11)
_cell_length_b 24.8114(15)
_cell_length_c 21.5264(13)
_cell_measurement_reflns_used 2956
_cell_measurement_temperature 273(2)
_cell_measurement_theta_max 20.16
_cell_measurement_theta_min 2.51
_cell_volume 9991.8(10)
_computing_structure_refinement 'SHELXL-97 (Sheldrick, 1997)'
_diffrn_ambient_temperature 273(2)
_diffrn_measured_fraction_theta_full 0.994
_diffrn_measured_fraction_theta_max 0.994
_diffrn_radiation_monochromator graphite
_diffrn_radiation_source 'fine-focus sealed tube'
_diffrn_radiation_type MoK\a
_diffrn_radiation_wavelength 0.71073
_diffrn_reflns_av_R_equivalents 0.1066
_diffrn_reflns_av_sigmaI/netI 0.1100
_diffrn_reflns_limit_h_max 24
_diffrn_reflns_limit_h_min -23
_diffrn_reflns_limit_k_max 32
_diffrn_reflns_limit_k_min -32
_diffrn_reflns_limit_l_max 27
_diffrn_reflns_limit_l_min -20
_diffrn_reflns_number 58006
_diffrn_reflns_theta_full 27.56
_diffrn_reflns_theta_max 27.56
_diffrn_reflns_theta_min 1.25
_exptl_absorpt_coefficient_mu 1.022
_exptl_absorpt_correction_T_max 0.9047
_exptl_absorpt_correction_T_min 0.8619
_exptl_absorpt_correction_type multi-scan
_exptl_crystal_colour colorless
_exptl_crystal_density_diffrn 1.368
_exptl_crystal_density_method 'not measured'
_exptl_crystal_description prism
_exptl_crystal_F_000 4264
_exptl_crystal_size_max 0.15
_exptl_crystal_size_mid 0.10
_exptl_crystal_size_min 0.10
_refine_diff_density_max 1.116
_refine_diff_density_min -0.578
_refine_diff_density_rms 0.076
_refine_ls_extinction_method none
_refine_ls_goodness_of_fit_ref 0.905
_refine_ls_hydrogen_treatment mixed
_refine_ls_matrix_type full
_refine_ls_number_parameters 706
_refine_ls_number_reflns 11755
_refine_ls_number_restraints 0
_refine_ls_restrained_S_all 0.905
_refine_ls_R_factor_all 0.1361
_refine_ls_R_factor_gt 0.0579
_refine_ls_shift/su_max 0.001
_refine_ls_shift/su_mean 0.000
_refine_ls_structure_factor_coef Fsqd
_refine_ls_weighting_details 'calc w=1/[\s^2^(Fo^2^)+(0.0750P)^2^+0.0000P] where P=(Fo^2^+2Fc^2^)/3'
_refine_ls_weighting_scheme calc
_refine_ls_wR_factor_gt 0.1367
_refine_ls_wR_factor_ref 0.1615
_reflns_number_gt 5471
_reflns_number_total 11755
_reflns_threshold_expression >2sigma(I)
_cod_data_source_file cg901227h_si_003.cif
_cod_data_source_block squeezed
_cod_original_sg_symbol_H-M Pnma
_cod_database_code 4502451

loop_
_symmetry_equiv_pos_as_xyz
'x, y, z'
'-x+1/2, -y, z+1/2'
'-x, y+1/2, -z'
'x+1/2, -y+1/2, -z+1/2'
'-x, -y, -z'
'x-1/2, y, -z-1/2'
'x, -y-1/2, z'
'-x-1/2, y-1/2, z-1/2'

loop_
_atom_site_label
_atom_site_type_symbol
_atom_site_fract_x
_atom_site_fract_y
_atom_site_fract_z
_atom_site_U_iso_or_equiv
_atom_site_adp_type
_atom_site_occupancy
_atom_site_symmetry_multiplicity
_atom_site_calc_flag
_atom_site_refinement_flags
Zn2 Zn 0.72819(3) 0.7500 0.15602(3) 0.03674(18) Uani 1 2 d S
Zn1 Zn 1.22939(3) 0.7500 -0.02945(3) 0.03604(19) Uani 1 2 d S
Zn3 Zn 1.23872(2) 0.46442(2) 0.14411(2) 0.04100(16) Uani 1 1 d .
O6 O 1.1161(2) 0.7500 -0.0978(2) 0.0504(12) Uani 1 2 d S
O5 O 1.1290(2) 0.7500 0.00466(19) 0.0413(10) Uani 1 2 d S
O8 O 0.8977(2) 0.7500 0.13153(19) 0.0490(11) Uani 1 2 d S
O7 O 0.7937(2) 0.7500 0.08114(17) 0.0392(10) Uani 1 2 d S
O1 O 1.2917(2) 0.7500 0.04564(19) 0.0442(11) Uani 1 2 d S
O2 O 1.3966(2) 0.7500 -0.00444(19) 0.0504(12) Uani 1 2 d S
O3 O 1.6273(2) 0.7500 0.12034(19) 0.0429(10) Uani 1 2 d S
O4 O 1.6164(2) 0.7500 0.2221(2) 0.0645(14) Uani 1 2 d S
O12 O 0.80125(15) 0.44381(13) 0.28802(14) 0.0568(9) Uani 1 1 d .
O11 O 0.88322(17) 0.49176(14) 0.33789(15) 0.0589(9) Uani 1 1 d .
O9 O 1.14455(16) 0.43299(13) 0.15804(15) 0.0564(9) Uani 1 1 d .
O10 O 1.13393(17) 0.48467(14) 0.24237(16) 0.0658(10) Uani 1 1 d .
N1 N 0.75070(17) 0.67603(15) 0.18970(17) 0.0436(9) Uani 1 1 d .
N3 N 1.21909(19) 0.54067(15) 0.12088(18) 0.0479(10) Uani 1 1 d .
N7 N 1.74410(18) 0.31708(15) 0.07660(16) 0.0445(9) Uani 1 1 d .
N5 N 1.26947(18) 0.41474(14) 0.07488(17) 0.0443(9) Uani 1 1 d .
C9 C 1.0901(3) 0.7500 -0.0448(3) 0.0369(14) Uani 1 2 d S
C10 C 1.0106(3) 0.7500 -0.0378(3) 0.0360(14) Uani 1 2 d S
C11 C 0.9695(3) 0.7500 -0.0918(3) 0.0422(16) Uani 1 2 d S
C12 C 0.8963(4) 0.7500 -0.0889(4) 0.053(2) Uani 1 2 d S
C13 C 0.8619(4) 0.7500 -0.0334(3) 0.0466(17) Uani 1 2 d S
C14 C 0.9003(3) 0.7500 0.0218(3) 0.0351(14) Uani 1 2 d S
C16 C 0.9754(3) 0.7500 0.0192(3) 0.0346(14) Uani 1 2 d S
C15 C 0.8624(3) 0.7500 0.0834(3) 0.0363(14) Uani 1 2 d S
C7 C 1.3615(3) 0.7500 0.0441(3) 0.0384(15) Uani 1 2 d S
C6 C 1.3979(3) 0.7500 0.1060(3) 0.0367(14) Uani 1 2 d S
C5 C 1.3605(3) 0.7500 0.1601(3) 0.0463(17) Uani 1 2 d S
C4 C 1.3955(3) 0.7500 0.2169(3) 0.0544(19) Uani 1 2 d S
C3 C 1.4687(3) 0.7500 0.2184(3) 0.0476(17) Uani 1 2 d S
C2 C 1.5093(3) 0.7500 0.1644(3) 0.0356(14) Uani 1 2 d S
C8 C 1.4727(3) 0.7500 0.1079(3) 0.0360(15) Uani 1 2 d S
C1 C 1.5903(3) 0.7500 0.1699(3) 0.0399(15) Uani 1 2 d S
C28 C 0.8650(3) 0.5584(2) 0.1932(3) 0.0696(16) Uani 1 1 d .
H28A H 0.8446 0.5225 0.1903 0.084 Uiso 1 1 calc R
H28B H 0.8928 0.5602 0.2311 0.084 Uiso 1 1 calc R
C29 C 0.9129(3) 0.56795(19) 0.1386(3) 0.0561(13) Uani 1 1 d .
C30 C 0.8939(3) 0.5483(2) 0.0804(3) 0.0618(14) Uani 1 1 d .
C32 C 0.9379(3) 0.5586(2) 0.0299(3) 0.0724(16) Uani 1 1 d .
H32 H 0.9258 0.5446 -0.0088 0.087 Uiso 1 1 calc R
C33 C 0.9994(3) 0.5894(2) 0.0358(3) 0.0680(16) Uani 1 1 d .
C35 C 1.0185(3) 0.61010(19) 0.0941(3) 0.0596(15) Uani 1 1 d .
C37 C 0.9761(3) 0.59829(19) 0.1457(3) 0.0556(13) Uani 1 1 d .
C36 C 1.0845(2) 0.6445(2) 0.1001(3) 0.0781(18) Uani 1 1 d .
H36A H 1.0885 0.6677 0.0640 0.094 Uiso 1 1 calc R
H36B H 1.0803 0.6672 0.1366 0.094 Uiso 1 1 calc R
N2 N 0.8064(2) 0.59856(16) 0.19600(18) 0.0523(10) Uani 1 1 d .
C25 C 0.8102(3) 0.6498(2) 0.1784(3) 0.0563(14) Uani 1 1 d .
C27 C 0.7399(3) 0.5912(2) 0.2203(2) 0.0639(15) Uani 1 1 d .
H27 H 0.7214 0.5595 0.2368 0.077 Uiso 1 1 calc R
C26 C 0.7065(3) 0.6390(2) 0.2155(2) 0.0599(14) Uani 1 1 d .
H26 H 0.6598 0.6457 0.2281 0.072 Uiso 1 1 calc R
N4 N 1.1499(2) 0.61090(15) 0.1053(2) 0.0563(11) Uani 1 1 d .
C39 C 1.1525(2) 0.5584(2) 0.1176(2) 0.0552(13) Uani 1 1 d .
H39 H 1.1124 0.5368 0.1231 0.066 Uiso 1 1 calc R
C41 C 1.2198(3) 0.6279(2) 0.1005(3) 0.0669(16) Uani 1 1 d .
H41 H 1.2353 0.6627 0.0918 0.080 Uiso 1 1 calc R
C40 C 1.2614(3) 0.5847(2) 0.1107(2) 0.0590(14) Uani 1 1 d .
H40 H 1.3111 0.5848 0.1108 0.071 Uiso 1 1 calc R
N6 N 1.33886(18) 0.36195(15) 0.01970(18) 0.0483(10) Uani 1 1 d .
C42 C 1.3359(2) 0.40095(19) 0.0620(2) 0.0504(12) Uani 1 1 d .
H42 H 1.3758 0.4166 0.0802 0.061 Uiso 1 1 calc R
C44 C 1.2705(2) 0.3494(2) 0.0043(2) 0.0599(14) Uani 1 1 d .
H44 H 1.2557 0.3239 -0.0247 0.072 Uiso 1 1 calc R
C43 C 1.2284(2) 0.3813(2) 0.0391(2) 0.0586(14) Uani 1 1 d .
H43 H 1.1787 0.3807 0.0389 0.070 Uiso 1 1 calc R
C45 C 1.4047(3) 0.3346(2) -0.0020(3) 0.0670(15) Uani 1 1 d .
H45A H 1.3989 0.3240 -0.0451 0.080 Uiso 1 1 calc R
H45B H 1.4125 0.3023 0.0224 0.080 Uiso 1 1 calc R
C46 C 1.4685(2) 0.37146(19) 0.0040(2) 0.0469(12) Uani 1 1 d .
C47 C 1.4876(3) 0.4054(2) -0.0455(2) 0.0644(15) Uani 1 1 d .
C50 C 1.5816(3) 0.4428(2) 0.0157(3) 0.0614(15) Uani 1 1 d .
C49 C 1.5438(3) 0.4402(2) -0.0392(3) 0.0712(16) Uani 1 1 d .
C52 C 1.5631(2) 0.4097(2) 0.0652(2) 0.0497(12) Uani 1 1 d .
C54 C 1.5070(2) 0.37264(19) 0.0594(2) 0.0475(12) Uani 1 1 d .
C57 C 1.7795(3) 0.3455(2) 0.1206(2) 0.0658(16) Uani 1 1 d .
H57 H 1.8265 0.3394 0.1327 0.079 Uiso 1 1 calc R
C58 C 1.7367(3) 0.3838(2) 0.1442(3) 0.0652(16) Uani 1 1 d .
N8 N 1.6732(2) 0.37860(17) 0.11419(18) 0.0559(11) Uani 1 1 d .
C56 C 1.6802(3) 0.3384(2) 0.0743(2) 0.0585(14) Uani 1 1 d .
C53 C 1.6079(3) 0.4105(2) 0.1234(3) 0.0731(17) Uani 1 1 d .
H53A H 1.6205 0.4474 0.1337 0.088 Uiso 1 1 calc R
H53B H 1.5806 0.3957 0.1578 0.088 Uiso 1 1 calc R
C23 C 0.8654(2) 0.45870(19) 0.2989(2) 0.0416(11) Uani 1 1 d .
C22 C 0.9204(2) 0.43034(17) 0.25985(18) 0.0354(10) Uani 1 1 d .
C21 C 0.9047(3) 0.3816(2) 0.2319(2) 0.0546(14) Uani 1 1 d .
C20 C 0.9556(3) 0.3542(2) 0.1970(2) 0.0663(16) Uani 1 1 d .
H20 H 0.9452 0.3208 0.1797 0.080 Uiso 1 1 calc R
C17 C 1.1113(2) 0.4505(2) 0.2063(2) 0.0491(12) Uani 1 1 d .
C18 C 1.0386(2) 0.42591(18) 0.21598(19) 0.0401(11) Uani 1 1 d .
C24 C 0.9888(2) 0.45150(19) 0.2525(2) 0.0389(11) Uani 1 1 d .
C19 C 1.0222(3) 0.3776(2) 0.1884(2) 0.0570(14) Uani 1 1 d .
C38 C 0.9991(3) 0.6176(2) 0.2092(3) 0.0861(19) Uani 1 1 d .
H38A H 1.0430 0.6374 0.2056 0.129 Uiso 1 1 calc R
H38B H 1.0062 0.5871 0.2360 0.129 Uiso 1 1 calc R
H38C H 0.9628 0.6405 0.2263 0.129 Uiso 1 1 calc R
C34 C 1.0445(3) 0.5993(2) -0.0229(3) 0.096(2) Uani 1 1 d .
H34A H 1.0850 0.6213 -0.0126 0.144 Uiso 1 1 calc R
H34B H 1.0160 0.6173 -0.0536 0.144 Uiso 1 1 calc R
H34C H 1.0608 0.5654 -0.0392 0.144 Uiso 1 1 calc R
C31 C 0.8261(3) 0.5170(3) 0.0703(3) 0.097(2) Uani 1 1 d .
H31A H 0.8011 0.5134 0.1090 0.145 Uiso 1 1 calc R
H31B H 0.8375 0.4818 0.0545 0.145 Uiso 1 1 calc R
H31C H 0.7965 0.5356 0.0410 0.145 Uiso 1 1 calc R
C48 C 1.4477(4) 0.4031(3) -0.1074(3) 0.112(2) Uani 1 1 d .
H48A H 1.4099 0.3770 -0.1048 0.168 Uiso 1 1 calc R
H48B H 1.4803 0.3928 -0.1398 0.168 Uiso 1 1 calc R
H48C H 1.4279 0.4379 -0.1166 0.168 Uiso 1 1 calc R
C55 C 1.4898(3) 0.3342(2) 0.1114(2) 0.0715(16) Uani 1 1 d .
H55A H 1.4499 0.3120 0.0997 0.107 Uiso 1 1 calc R
H55B H 1.4779 0.3542 0.1481 0.107 Uiso 1 1 calc R
H55C H 1.5305 0.3118 0.1196 0.107 Uiso 1 1 calc R
C51 C 1.6444(3) 0.4803(2) 0.0200(4) 0.112(3) Uani 1 1 d .
H51A H 1.6492 0.4999 -0.0182 0.168 Uiso 1 1 calc R
H51B H 1.6871 0.4599 0.0275 0.168 Uiso 1 1 calc R
H51C H 1.6371 0.5052 0.0535 0.168 Uiso 1 1 calc R
O01 O 0.6817(5) 0.7500 -0.1234(5) 0.217(5) Uani 1 2 d S
H5 H 1.312(3) 0.7500 0.158(2) 0.028(14) Uiso 1 2 d S
H56 H 1.638(2) 0.3291(15) 0.0470(17) 0.041(11) Uiso 1 1 d .
H12 H 0.880(3) 0.7500 -0.122(3) 0.05(2) Uiso 1 2 d S
H11 H 0.993(3) 0.7500 -0.132(2) 0.027(14) Uiso 1 2 d S
H13 H 0.813(3) 0.7500 -0.033(3) 0.06(2) Uiso 1 2 d S
H24 H 0.9978(18) 0.4814(15) 0.2721(17) 0.026(11) Uiso 1 1 d .
H16 H 1.005(3) 0.7500 0.057(2) 0.037(16) Uiso 1 2 d S
H21 H 0.860(2) 0.3666(15) 0.2393(18) 0.044(12) Uiso 1 1 d .
H19 H 1.057(2) 0.3549(18) 0.170(2) 0.056(14) Uiso 1 1 d .
H4 H 1.366(3) 0.7500 0.258(3) 0.057(18) Uiso 1 2 d S
H58 H 1.731(3) 0.408(2) 0.173(3) 0.082(19) Uiso 1 1 d .
H8 H 1.494(3) 0.7500 0.073(3) 0.05(2) Uiso 1 2 d S
H3 H 1.492(4) 0.7500 0.264(3) 0.09(3) Uiso 1 2 d S
H25 H 0.847(2) 0.6627(18) 0.161(2) 0.056(15) Uiso 1 1 d .

loop_
_atom_site_aniso_label
_atom_site_aniso_U_11
_atom_site_aniso_U_22
_atom_site_aniso_U_33
_atom_site_aniso_U_23
_atom_site_aniso_U_13
_atom_site_aniso_U_12
Zn2 0.0256(3) 0.0472(4) 0.0374(4) 0.000 -0.0003(3) 0.000
Zn1 0.0246(4) 0.0441(4) 0.0393(4) 0.000 -0.0001(3) 0.000
Zn3 0.0280(3) 0.0471(3) 0.0479(3) 0.0018(2) 0.0001(2) 0.0055(2)
O6 0.028(2) 0.069(3) 0.054(3) 0.000 0.011(2) 0.000
O5 0.029(2) 0.050(3) 0.045(3) 0.000 0.003(2) 0.000
O8 0.046(3) 0.066(3) 0.035(3) 0.000 -0.004(2) 0.000
O7 0.028(2) 0.051(3) 0.039(2) 0.000 0.0044(18) 0.000
O1 0.031(2) 0.050(3) 0.052(3) 0.000 -0.010(2) 0.000
O2 0.048(3) 0.069(3) 0.034(3) 0.000 -0.007(2) 0.000
O3 0.027(2) 0.054(3) 0.047(3) 0.000 0.001(2) 0.000
O4 0.039(3) 0.105(4) 0.049(3) 0.000 -0.009(2) 0.000
O12 0.0292(17) 0.080(3) 0.061(2) -0.0108(18) 0.0040(15) 0.0016(17)
O11 0.056(2) 0.063(2) 0.058(2) -0.0181(19) 0.0081(17) -0.0002(18)
O9 0.0324(17) 0.071(2) 0.066(2) -0.0114(19) 0.0106(16) -0.0029(16)
O10 0.050(2) 0.078(3) 0.069(2) -0.013(2) 0.0086(18) -0.0261(19)
N1 0.032(2) 0.051(2) 0.048(2) 0.0147(19) 0.0002(17) 0.0020(18)
N3 0.032(2) 0.051(3) 0.061(3) 0.009(2) -0.0003(18) 0.0046(19)
N7 0.032(2) 0.054(2) 0.047(2) -0.0118(18) -0.0074(17) 0.0085(18)
N5 0.030(2) 0.048(2) 0.056(2) -0.0062(19) 0.0026(18) 0.0050(18)
C9 0.028(3) 0.029(3) 0.054(4) 0.000 0.004(3) 0.000
C10 0.032(3) 0.032(4) 0.044(4) 0.000 0.011(3) 0.000
C11 0.035(4) 0.056(4) 0.035(4) 0.000 0.008(3) 0.000
C12 0.037(4) 0.084(6) 0.037(5) 0.000 0.000(3) 0.000
C13 0.029(4) 0.069(5) 0.041(4) 0.000 0.000(3) 0.000
C14 0.030(3) 0.041(4) 0.035(4) 0.000 0.000(3) 0.000
C16 0.028(3) 0.036(4) 0.040(4) 0.000 0.006(3) 0.000
C15 0.035(4) 0.034(4) 0.039(4) 0.000 0.006(3) 0.000
C7 0.035(4) 0.034(4) 0.047(4) 0.000 -0.013(3) 0.000
C6 0.027(3) 0.049(4) 0.034(4) 0.000 -0.001(3) 0.000
C5 0.018(3) 0.074(5) 0.047(4) 0.000 -0.007(3) 0.000
C4 0.035(4) 0.095(6) 0.034(4) 0.000 0.012(3) 0.000
C3 0.034(4) 0.069(5) 0.040(4) 0.000 -0.002(3) 0.000
C2 0.032(3) 0.035(4) 0.040(4) 0.000 0.001(3) 0.000
C8 0.031(3) 0.037(4) 0.040(4) 0.000 0.002(3) 0.000
C1 0.026(3) 0.043(4) 0.051(4) 0.000 -0.010(3) 0.000
C28 0.052(3) 0.056(3) 0.100(4) 0.033(3) 0.005(3) 0.016(3)
C29 0.044(3) 0.043(3) 0.082(4) 0.020(3) 0.000(3) 0.009(2)
C30 0.048(3) 0.047(3) 0.091(4) 0.005(3) -0.011(3) 0.008(3)
C32 0.067(4) 0.072(4) 0.078(4) -0.001(3) -0.005(3) 0.013(3)
C33 0.053(3) 0.058(4) 0.093(5) 0.021(3) 0.005(3) 0.029(3)
C35 0.043(3) 0.039(3) 0.097(5) 0.024(3) -0.002(3) 0.013(2)
C37 0.044(3) 0.043(3) 0.080(4) 0.006(3) -0.010(3) 0.012(2)
C36 0.046(3) 0.053(3) 0.135(5) 0.029(3) 0.001(3) 0.014(3)
N2 0.042(2) 0.053(3) 0.062(3) 0.021(2) 0.003(2) 0.002(2)
C25 0.039(3) 0.055(4) 0.075(4) 0.027(3) 0.009(3) 0.002(3)
C27 0.061(3) 0.060(4) 0.071(4) 0.025(3) 0.013(3) -0.006(3)
C26 0.043(3) 0.073(4) 0.063(3) 0.018(3) 0.016(2) -0.007(3)
N4 0.045(2) 0.040(3) 0.085(3) 0.015(2) 0.003(2) 0.003(2)
C39 0.038(3) 0.047(3) 0.080(4) 0.011(3) 0.006(3) -0.002(2)
C41 0.050(3) 0.052(3) 0.098(5) 0.020(3) 0.017(3) -0.011(3)
C40 0.037(3) 0.054(3) 0.085(4) 0.011(3) 0.009(3) -0.001(3)
N6 0.036(2) 0.043(2) 0.065(3) -0.019(2) 0.0024(19) 0.0009(18)
C42 0.037(3) 0.053(3) 0.061(3) -0.012(3) -0.003(2) 0.004(2)
C44 0.045(3) 0.064(4) 0.071(4) -0.026(3) -0.005(3) -0.012(3)
C43 0.032(3) 0.075(4) 0.069(4) -0.013(3) -0.005(2) -0.003(3)
C45 0.059(3) 0.063(4) 0.079(4) -0.030(3) 0.010(3) 0.007(3)
C46 0.034(3) 0.049(3) 0.058(3) -0.014(3) 0.009(2) 0.007(2)
C47 0.058(4) 0.082(4) 0.054(4) -0.007(3) 0.004(3) 0.029(3)
C50 0.042(3) 0.042(3) 0.100(5) -0.009(3) 0.020(3) 0.004(2)
C49 0.052(3) 0.067(4) 0.094(5) 0.011(3) 0.026(3) 0.006(3)
C52 0.033(3) 0.052(3) 0.064(3) -0.019(3) 0.005(2) 0.012(2)
C54 0.041(3) 0.046(3) 0.056(3) -0.007(2) 0.012(2) 0.011(2)
C57 0.052(3) 0.080(4) 0.065(4) -0.025(3) -0.022(3) 0.015(3)
C58 0.062(4) 0.068(4) 0.066(4) -0.033(3) -0.013(3) 0.009(3)
N8 0.041(2) 0.070(3) 0.057(3) -0.021(2) -0.001(2) 0.007(2)
C56 0.038(3) 0.069(4) 0.068(4) -0.032(3) -0.010(3) 0.012(3)
C53 0.051(3) 0.084(4) 0.085(4) -0.044(3) 0.000(3) 0.021(3)
C23 0.038(3) 0.045(3) 0.041(3) 0.013(2) 0.008(2) 0.008(2)
C22 0.030(2) 0.045(3) 0.031(2) 0.003(2) 0.0001(18) -0.003(2)
C21 0.030(3) 0.071(4) 0.063(3) -0.014(3) 0.000(2) -0.011(3)
C20 0.048(3) 0.075(4) 0.075(4) -0.038(3) 0.002(3) -0.009(3)
C17 0.036(3) 0.060(3) 0.051(3) 0.009(3) -0.003(2) 0.001(2)
C18 0.033(2) 0.048(3) 0.039(3) -0.001(2) -0.002(2) -0.003(2)
C24 0.038(3) 0.042(3) 0.037(3) 0.001(2) 0.002(2) -0.001(2)
C19 0.037(3) 0.068(4) 0.065(4) -0.024(3) 0.008(3) -0.003(3)
C38 0.076(4) 0.076(4) 0.106(5) 0.000(4) -0.008(4) -0.007(3)
C34 0.103(5) 0.087(5) 0.098(5) 0.030(4) 0.036(4) 0.020(4)
C31 0.069(4) 0.088(5) 0.133(6) 0.001(4) -0.012(4) -0.014(4)
C48 0.129(6) 0.135(6) 0.072(5) 0.001(4) -0.005(4) 0.049(5)
C55 0.071(4) 0.063(4) 0.081(4) 0.003(3) 0.018(3) 0.003(3)
C51 0.070(4) 0.070(4) 0.196(8) -0.005(5) 0.023(5) -0.018(4)
O01 0.127(7) 0.249(11) 0.276(12) 0.000 -0.117(8) 0.000

loop_
_atom_type_symbol
_atom_type_description
_atom_type_scat_dispersion_real
_atom_type_scat_dispersion_imag
_atom_type_scat_source
C C 0.0033 0.0016 'International Tables Vol C Tables 4.2.6.8 and 6.1.1.4'
H H 0.0000 0.0000 'International Tables Vol C Tables 4.2.6.8 and 6.1.1.4'
N N 0.0061 0.0033 'International Tables Vol C Tables 4.2.6.8 and 6.1.1.4'
O O 0.0106 0.0060 'International Tables Vol C Tables 4.2.6.8 and 6.1.1.4'
S S 0.1246 0.1234 'International Tables Vol C Tables 4.2.6.8 and 6.1.1.4'
Zn Zn 0.2839 1.4301 'International Tables Vol C Tables 4.2.6.8 and 6.1.1.4'

loop_
_geom_angle_atom_site_label_1
_geom_angle_atom_site_label_2
_geom_angle_atom_site_label_3
_geom_angle
_geom_angle_site_symmetry_1
_geom_angle_site_symmetry_3
N1 Zn2 N1 130.9(2) 7_575 .
N1 Zn2 O7 99.19(11) 7_575 .
N1 Zn2 O7 99.19(11) . .
N1 Zn2 O3 109.19(10) 7_575 1_455
N1 Zn2 O3 109.19(10) . 1_455
O7 Zn2 O3 105.10(16) . 1_455
N1 Zn2 C1 99.56(11) 7_575 1_455
N1 Zn2 C1 99.56(11) . 1_455
O7 Zn2 C1 133.83(19) . 1_455
O3 Zn2 C1 28.73(17) 1_455 1_455
O1 Zn1 N7 105.36(12) . 5_865
O1 Zn1 N7 105.36(12) . 3_855
N7 Zn1 N7 111.7(2) 5_865 3_855
O1 Zn1 O5 104.46(17) . .
N7 Zn1 O5 114.42(11) 5_865 .
N7 Zn1 O5 114.42(11) 3_855 .
O12 Zn3 O9 108.88(14) 6_656 .
O12 Zn3 N3 123.42(15) 6_656 .
O9 Zn3 N3 104.59(14) . .
O12 Zn3 N5 102.90(14) 6_656 .
O9 Zn3 N5 97.28(14) . .
N3 Zn3 N5 116.59(15) . .
C9 O5 Zn1 103.0(3) . .
C15 O7 Zn2 125.0(4) . .
C7 O1 Zn1 124.3(4) . .
C1 O3 Zn2 100.8(3) . 1_655
C23 O12 Zn3 110.6(3) . 6_556
C17 O9 Zn3 115.2(3) . .
C25 N1 C26 104.9(4) . .
C25 N1 Zn2 124.2(3) . .
C26 N1 Zn2 129.5(3) . .
C39 N3 C40 105.6(4) . .
C39 N3 Zn3 120.2(3) . .
C40 N3 Zn3 133.9(3) . .
C56 N7 C57 105.2(4) . .
C56 N7 Zn1 122.8(3) . 5_865
C57 N7 Zn1 131.6(3) . 5_865
C42 N5 C43 104.6(4) . .
C42 N5 Zn3 125.7(3) . .
C43 N5 Zn3 128.8(3) . .
O6 C9 O5 122.6(5) . .
O6 C9 C10 118.9(6) . .
O5 C9 C10 118.5(5) . .
C16 C10 C11 118.4(5) . .
C16 C10 C9 124.0(6) . .
C11 C10 C9 117.6(5) . .
C12 C11 C10 120.8(6) . .
C13 C12 C11 121.0(7) . .
C12 C13 C14 120.5(6) . .
C13 C14 C16 118.8(6) . .
C13 C14 C15 120.7(5) . .
C16 C14 C15 120.4(5) . .
C10 C16 C14 120.5(6) . .
O8 C15 O7 124.7(5) . .
O8 C15 C14 119.3(5) . .
O7 C15 C14 115.9(5) . .
O2 C7 O1 123.7(5) . .
O2 C7 C6 120.8(5) . .
O1 C7 C6 115.6(6) . .
C5 C6 C8 119.4(6) . .
C5 C6 C7 121.9(5) . .
C8 C6 C7 118.7(5) . .
C6 C5 C4 120.8(6) . .
C3 C4 C5 119.6(6) . .
C4 C3 C2 121.7(6) . .
C3 C2 C8 117.5(6) . .
C3 C2 C1 118.7(5) . .
C8 C2 C1 123.8(5) . .
C2 C8 C6 121.0(6) . .
O4 C1 O3 123.6(5) . .
O4 C1 C2 117.9(6) . .
O3 C1 C2 118.5(5) . .
O4 C1 Zn2 73.2(3) . 1_655
O3 C1 Zn2 50.4(3) . 1_655
C2 C1 Zn2 169.0(5) . 1_655
N2 C28 C29 111.6(4) . .
C30 C29 C37 120.0(5) . .
C30 C29 C28 119.8(5) . .
C37 C29 C28 120.1(5) . .
C32 C30 C29 119.3(5) . .
C32 C30 C31 118.9(6) . .
C29 C30 C31 121.8(6) . .
C33 C32 C30 121.5(6) . .
C32 C33 C35 119.6(6) . .
C32 C33 C34 117.9(6) . .
C35 C33 C34 122.4(6) . .
C37 C35 C33 119.4(5) . .
C37 C35 C36 121.1(6) . .
C33 C35 C36 119.5(6) . .
C35 C37 C29 120.1(5) . .
C35 C37 C38 119.4(5) . .
C29 C37 C38 120.5(5) . .
N4 C36 C35 111.4(4) . .
C25 N2 C27 106.7(4) . .
C25 N2 C28 126.4(4) . .
C27 N2 C28 126.9(4) . .
N1 C25 N2 112.1(4) . .
C26 C27 N2 106.1(4) . .
C27 C26 N1 110.2(4) . .
C39 N4 C41 106.3(4) . .
C39 N4 C36 126.5(4) . .
C41 N4 C36 127.2(4) . .
N3 C39 N4 111.7(4) . .
C40 C41 N4 107.1(4) . .
C41 C40 N3 109.2(4) . .
C42 N6 C44 107.1(4) . .
C42 N6 C45 125.7(4) . .
C44 N6 C45 127.0(4) . .
N5 C42 N6 111.9(4) . .
C43 C44 N6 106.3(4) . .
C44 C43 N5 110.1(4) . .
N6 C45 C46 110.7(4) . .
C54 C46 C47 120.3(5) . .
C54 C46 C45 119.6(5) . .
C47 C46 C45 120.0(5) . .
C49 C47 C46 119.9(5) . .
C49 C47 C48 119.1(6) . .
C46 C47 C48 121.0(6) . .
C49 C50 C52 120.1(5) . .
C49 C50 C51 118.9(6) . .
C52 C50 C51 120.9(6) . .
C47 C49 C50 120.7(5) . .
C50 C52 C54 120.4(5) . .
C50 C52 C53 119.5(5) . .
C54 C52 C53 120.0(5) . .
C46 C54 C52 118.5(5) . .
C46 C54 C55 120.8(5) . .
C52 C54 C55 120.6(5) . .
C58 C57 N7 110.0(4) . .
C57 C58 N8 106.0(5) . .
C56 N8 C58 107.0(4) . .
C56 N8 C53 125.2(4) . .
C58 N8 C53 127.8(4) . .
N7 C56 N8 111.8(4) . .
N8 C53 C52 109.9(4) . .
O11 C23 O12 125.3(4) . .
O11 C23 C22 120.8(4) . .
O12 C23 C22 113.9(4) . .
C21 C22 C24 118.4(4) . .
C21 C22 C23 120.5(4) . .
C24 C22 C23 121.1(4) . .
C22 C21 C20 121.1(4) . .
C19 C20 C21 118.9(5) . .
O10 C17 O9 125.3(4) . .
O10 C17 C18 120.3(4) . .
O9 C17 C18 114.3(4) . .
C19 C18 C24 120.0(4) . .
C19 C18 C17 119.7(4) . .
C24 C18 C17 120.3(4) . .
C18 C24 C22 120.9(4) . .
C18 C19 C20 120.5(5) . .

loop_
_geom_bond_atom_site_label_1
_geom_bond_atom_site_label_2
_geom_bond_distance
_geom_bond_site_symmetry_2
Zn2 N1 2.018(4) 7_575
Zn2 N1 2.018(4) .
Zn2 O7 2.025(4) .
Zn2 O3 2.038(4) 1_455
Zn2 C1 2.596(6) 1_455
Zn1 O1 1.993(4) .
Zn1 N7 2.011(4) 5_865
Zn1 N7 2.011(4) 3_855
Zn1 O5 2.017(4) .
Zn3 O12 1.940(3) 6_656
Zn3 O9 1.950(3) .
Zn3 N3 1.991(4) .
Zn3 N5 2.018(4) .
O6 C9 1.240(7) .
O5 C9 1.289(7) .
O8 C15 1.228(7) .
O7 C15 1.286(6) .
O1 C7 1.305(7) .
O2 C7 1.234(7) .
O3 C1 1.271(7) .
O3 Zn2 2.038(4) 1_655
O4 C1 1.225(7) .
O12 C23 1.278(5) .
O12 Zn3 1.940(3) 6_556
O11 C23 1.220(5) .
O9 C17 1.287(5) .
O10 C17 1.225(5) .
N1 C25 1.312(6) .
N1 C26 1.355(5) .
N3 C39 1.324(5) .
N3 C40 1.368(6) .
N7 C56 1.308(5) .
N7 C57 1.354(5) .
N7 Zn1 2.011(4) 5_865
N5 C42 1.318(5) .
N5 C43 1.367(6) .
C9 C10 1.495(7) .
C10 C16 1.392(8) .
C10 C11 1.395(8) .
C11 C12 1.371(9) .
C12 C13 1.357(9) .
C13 C14 1.390(8) .
C14 C16 1.407(7) .
C14 C15 1.504(8) .
C7 C6 1.497(8) .
C6 C5 1.360(8) .
C6 C8 1.400(8) .
C5 C4 1.386(8) .
C4 C3 1.371(8) .
C3 C2 1.389(8) .
C2 C8 1.396(8) .
C2 C1 1.520(8) .
C1 Zn2 2.596(6) 1_655
C28 N2 1.483(6) .
C28 C29 1.498(7) .
C29 C30 1.391(7) .
C29 C37 1.409(7) .
C30 C32 1.387(7) .
C30 C31 1.503(7) .
C32 C33 1.387(7) .
C33 C35 1.403(8) .
C33 C34 1.540(7) .
C35 C37 1.396(7) .
C35 C36 1.507(7) .
C37 C38 1.510(7) .
C36 N4 1.484(5) .
N2 C25 1.328(6) .
N2 C27 1.361(6) .
C27 C26 1.345(7) .
N4 C39 1.330(5) .
N4 C41 1.378(5) .
C41 C40 1.341(7) .
N6 C42 1.329(5) .
N6 C44 1.358(5) .
N6 C45 1.481(5) .
C44 C43 1.344(6) .
C45 C46 1.509(6) .
C46 C54 1.393(6) .
C46 C47 1.405(7) .
C47 C49 1.367(7) .
C47 C48 1.528(8) .
C50 C49 1.378(7) .
C50 C52 1.390(7) .
C50 C51 1.502(7) .
C52 C54 1.401(6) .
C52 C53 1.508(6) .
C54 C55 1.506(7) .
C57 C58 1.341(7) .
C58 N8 1.358(6) .
N8 C56 1.322(6) .
N8 C53 1.470(6) .
C23 C22 1.504(6) .
C22 C21 1.383(6) .
C22 C24 1.391(5) .
C21 C20 1.390(6) .
C20 C19 1.387(6) .
C17 C18 1.505(6) .
C18 C19 1.372(6) .
C18 C24 1.374(6) .
